data_2242897
loop_
_publ_author_name
'Kato, Takuma'
'Kishimoto, Saki'
'Asano, Akiko'
'Doi, Mitsunobu'

_publ_section_title
;
 Crystal structure of
 <i>N</i>-{<i>N</i>-[<i>N</i>-(<i>tert</i>-butoxycarbonyl)-<small>L</small>-\a-aspartyl]-<small>L</small>-\a-aspartyl}-<small>L</small>-\a-aspartic
 acid 1^4^,2^4^,3^4^-trimethyl ester 3^1^-2-oxo-2-phenylethyl ester
 {Boc-[Asp(OMe)]~3~-OPac}
;
_journal_coeditor_code IS5511
_journal_issue 5
_journal_name_full 'Acta Crystallographica Section E'
_journal_page_first 585
_journal_page_last 588
_journal_paper_doi 10.1107/S2056989019004596
_journal_volume 75
_journal_year 2019
_chemical_absolute_configuration rm
_chemical_formula_iupac 'C28 H37 N3 O13'
_chemical_formula_moiety 'C28 H37 N3 O13'
_chemical_formula_sum 'C28 H37 N3 O13'
_chemical_formula_weight 623.60
_chemical_name_systematic
;<i>N</i>-{<i>N</i>-[<i>N</i>-(<i>tert</i>-butoxycarbonyl)-<i>L</i>-\a-aspartyl]-<i>L</i>-\a-aspartyl}-<i>L</i>-\a-aspartic acid
1^4^,2^4^,3^4^-trimethyl ester 3^1^-2-oxo-2-phenylethyl ester
;
_space_group_crystal_system monoclinic
_space_group_IT_number 4
_space_group_name_Hall 'P 2yb'
_space_group_name_H-M_alt 'P 1 21 1'
_symmetry_space_group_name_Hall 'P 2yb'
_symmetry_space_group_name_H-M 'P 1 21 1'
_atom_sites_solution_hydrogens mixed
_audit_creation_method SHELXL-2016/6
_cell_angle_alpha 90
_cell_angle_beta 114.2255(14)
_cell_angle_gamma 90
_cell_formula_units_Z 2
_cell_length_a 17.7734(2)
_cell_length_b 4.97864(4)
_cell_length_c 18.7681(2)
_cell_measurement_reflns_used 5605
_cell_measurement_temperature 93(2)
_cell_measurement_theta_max 73.9490
_cell_measurement_theta_min 4.7570
_cell_volume 1514.49(3)
_computing_cell_refinement
;
CrysAlis PRO (Rigaku OD, 2015)
;
_computing_data_collection
;
CrysAlis PRO (Rigaku OD, 2015)
;
_computing_data_reduction
;
CrysAlis PRO (Rigaku OD, 2015)
;
_computing_molecular_graphics
;
PLATON (Spek, 2009)
;
_computing_publication_material
;
publCIF (Westrip, 2010)
;
_computing_structure_refinement
;
<i>SHELXL2016/6</i> (Sheldrick, 2015)
;
_computing_structure_solution
;
SHELXS (Sheldrick, 2008)
;
_diffrn_ambient_temperature 93(2)
_diffrn_detector_area_resol_mean 5.811
_diffrn_measured_fraction_theta_full 0.998
_diffrn_measured_fraction_theta_max 0.955
_diffrn_measurement_device_type 'Rigaku Oxford Diffraction XtaLAB Pro: Kappa single'
_diffrn_measurement_method '\w scans'
_diffrn_radiation_type CuK\a
_diffrn_radiation_wavelength 1.54184
_diffrn_reflns_av_R_equivalents 0.0175
_diffrn_reflns_av_unetI/netI 0.0232
_diffrn_reflns_limit_h_max 21
_diffrn_reflns_limit_h_min -21
_diffrn_reflns_limit_k_max 3
_diffrn_reflns_limit_k_min -6
_diffrn_reflns_limit_l_max 23
_diffrn_reflns_limit_l_min -23
_diffrn_reflns_number 7024
_diffrn_reflns_theta_full 67.684
_diffrn_reflns_theta_max 74.352
_diffrn_reflns_theta_min 2.582
_diffrn_source 'fine-focus sealed X-ray tube'
_exptl_absorpt_coefficient_mu 0.926
_exptl_absorpt_correction_T_max 1.00000
_exptl_absorpt_correction_T_min 0.75433
_exptl_absorpt_correction_type multi-scan
_exptl_absorpt_process_details
;
(CrysAlisPro; Rigaku OD, 2015)
;
_exptl_crystal_colour colorless
_exptl_crystal_density_diffrn 1.367
_exptl_crystal_density_method 'not measured'
_exptl_crystal_description plate
_exptl_crystal_F_000 660
_exptl_crystal_size_max 0.409
_exptl_crystal_size_mid 0.144
_exptl_crystal_size_min 0.036
_refine_diff_density_max 0.168
_refine_diff_density_min -0.182
_refine_ls_abs_structure_details
;
Flack <i>x</i> determined using 629 quotients
[(<i>I</i>^+^)-(<i>I</i>^-^)]/[(<i>I</i>^+^)+(<i>I</i>^-^)]
(Parsons <i>et al.</i>, 2013)
;
_refine_ls_abs_structure_Flack 0.06(12)
_refine_ls_extinction_method none
_refine_ls_goodness_of_fit_ref 0.766
_refine_ls_hydrogen_treatment mixed
_refine_ls_matrix_type full
_refine_ls_number_parameters 470
_refine_ls_number_reflns 3952
_refine_ls_number_restraints 21
_refine_ls_restrained_S_all 0.768
_refine_ls_R_factor_all 0.0266
_refine_ls_R_factor_gt 0.0258
_refine_ls_shift/su_max 0.000
_refine_ls_shift/su_mean 0.000
_refine_ls_structure_factor_coef Fsqd
_refine_ls_weighting_details 'w=1/[\s^2^(Fo^2^)+(0.0741P)^2^+0.2745P] where P=(Fo^2^+2Fc^2^)/3'
_refine_ls_weighting_scheme calc
_refine_ls_wR_factor_gt 0.0716
_refine_ls_wR_factor_ref 0.0723
_reflns_number_gt 3832
_reflns_number_total 3952
_reflns_threshold_expression 'I > 2\s(I)'
_cod_data_source_file is5511sup1.cif
_cod_data_source_block I
_cod_database_code 2242897
_shelx_space_group_comment
;
The symmetry employed for this shelxl refinement is uniquely defined
by the following loop, which should always be used as a source of
symmetry information in preference to the above space-group names.
They are only intended as comments.
;

loop_
_space_group_symop_operation_xyz
'x, y, z'
'-x, y+1/2, -z'

loop_
_atom_site_type_symbol
_atom_site_label
_atom_site_fract_x
_atom_site_fract_y
_atom_site_fract_z
_atom_site_U_iso_or_equiv
_atom_site_adp_type
_atom_site_calc_flag
_atom_site_occupancy
_atom_site_disorder_assembly
_atom_site_disorder_group
C C1A 0.2144(3) 0.2721(9) 0.6848(2) 0.0345(9) Uani d 0.504(5) A 1
H H1A1 0.267469 0.355241 0.693593 0.052 Uiso calc 0.504(5) A 1
H H1A2 0.220969 0.157562 0.729453 0.052 Uiso calc 0.504(5) A 1
H H1A3 0.173686 0.412611 0.679050 0.052 Uiso calc 0.504(5) A 1
C C2A 0.2520(6) -0.0962(18) 0.6151(5) 0.0266(13) Uani d 0.504(5) A 1
H H2A1 0.231399 -0.213264 0.569073 0.040 Uiso calc 0.504(5) A 1
H H2A2 0.267358 -0.205521 0.662432 0.040 Uiso calc 0.504(5) A 1
H H2A3 0.300386 0.002635 0.616886 0.040 Uiso calc 0.504(5) A 1
C C3A 0.1022(5) -0.0283(18) 0.5951(5) 0.0263(14) Uani d 0.504(5) A 1
H H3A1 0.060178 0.111495 0.584750 0.039 Uiso calc 0.504(5) A 1
H H3A2 0.106814 -0.132737 0.640966 0.039 Uiso calc 0.504(5) A 1
H H3A3 0.086230 -0.147514 0.549665 0.039 Uiso calc 0.504(5) A 1
C C4A 0.1848(4) 0.102(2) 0.6103(5) 0.0217(15) Uani d 0.504(5) A 1
O O4A 0.1746(3) 0.3070(16) 0.5505(4) 0.0261(11) Uani d 0.504(5) A 1
O O5A 0.1213(9) 0.008(2) 0.4475(13) 0.024(2) Uani d 0.504(5) A 1
C C1B 0.1534(3) 0.2751(9) 0.6701(2) 0.0328(9) Uani d 0.496(5) A 2
H H1B1 0.199436 0.402629 0.686695 0.049 Uiso calc 0.496(5) A 2
H H1B2 0.159098 0.158167 0.714055 0.049 Uiso calc 0.496(5) A 2
H H1B3 0.101223 0.373908 0.652870 0.049 Uiso calc 0.496(5) A 2
C C2B 0.2381(6) -0.0274(18) 0.6260(6) 0.0288(14) Uani d 0.496(5) A 2
H H2B1 0.237862 -0.137167 0.582533 0.043 Uiso calc 0.496(5) A 2
H H2B2 0.249930 -0.141679 0.671843 0.043 Uiso calc 0.496(5) A 2
H H2B3 0.280682 0.111625 0.638512 0.043 Uiso calc 0.496(5) A 2
C C3B 0.0818(5) -0.0926(18) 0.5758(5) 0.0254(13) Uani d 0.496(5) A 2
H H3B1 0.029814 0.006775 0.551414 0.038 Uiso calc 0.496(5) A 2
H H3B2 0.082257 -0.192873 0.620932 0.038 Uiso calc 0.496(5) A 2
H H3B3 0.086929 -0.218099 0.537838 0.038 Uiso calc 0.496(5) A 2
C C4B 0.1541(5) 0.105(3) 0.6028(6) 0.0212(15) Uani d 0.496(5) A 2
O O4B 0.1433(3) 0.3082(16) 0.5416(4) 0.0220(10) Uani d 0.496(5) A 2
O O5B 0.1396(9) 0.001(2) 0.4505(12) 0.024(2) Uani d 0.496(5) A 2
C C5 0.14313(11) 0.2319(4) 0.47256(9) 0.0202(4) Uani d 1 . .
N N1 0.14230(10) 0.4450(3) 0.42909(8) 0.0207(3) Uani d 1 . .
H H1 0.1496(14) 0.593(6) 0.4473(13) 0.025 Uiso d 1 . .
C C11 0.12630(9) 0.4285(4) 0.34665(8) 0.0159(3) Uani d 1 . .
H H11 0.119307 0.236491 0.329481 0.019 Uiso calc 1 . .
C C12 0.20103(9) 0.5508(4) 0.33717(8) 0.0152(3) Uani d 1 . .
O O12 0.20389(7) 0.7897(3) 0.32340(7) 0.0207(3) Uani d 1 . .
C C13 0.04814(9) 0.5864(4) 0.29904(9) 0.0198(4) Uani d 1 . .
H H13A 0.000362 0.496514 0.303103 0.024 Uiso calc 1 . .
H H13B 0.052796 0.768642 0.321538 0.024 Uiso calc 1 . .
C C14 0.03251(9) 0.6103(4) 0.21412(9) 0.0191(3) Uani d 1 . .
O O14 0.05911(8) 0.4612(3) 0.17994(7) 0.0285(3) Uani d 1 . .
C C15 -0.03784(11) 0.8735(5) 0.09979(10) 0.0293(4) Uani d 1 . .
H H15A -0.009289 1.036228 0.094924 0.044 Uiso calc 1 . .
H H15B -0.097570 0.898998 0.072156 0.044 Uiso calc 1 . .
H H15C -0.020654 0.721049 0.076939 0.044 Uiso calc 1 . .
O O15 -0.01716(7) 0.8205(3) 0.18149(7) 0.0269(3) Uani d 1 . .
N N2 0.26296(8) 0.3747(3) 0.34922(8) 0.0159(3) Uani d 1 . .
H H2 0.2565(12) 0.199(6) 0.3536(11) 0.019 Uiso d 1 . .
C C21 0.34413(9) 0.4635(4) 0.35689(8) 0.0156(3) Uani d 1 . .
H H21 0.344606 0.663962 0.353802 0.019 Uiso calc 1 . .
C C22 0.36114(9) 0.3452(4) 0.28995(9) 0.0160(3) Uani d 1 . .
O O22 0.37002(7) 0.1028(3) 0.28428(6) 0.0206(3) Uani d 1 . .
C C23 0.41063(9) 0.3731(4) 0.43516(8) 0.0185(4) Uani d 1 . .
H H23A 0.406738 0.176533 0.440900 0.022 Uiso calc 1 . .
H H23B 0.465823 0.413628 0.436741 0.022 Uiso calc 1 . .
C C24 0.40034(9) 0.5149(4) 0.50166(9) 0.0187(3) Uani d 1 . .
O O24 0.36527(8) 0.7236(3) 0.49676(7) 0.0276(3) Uani d 1 . .
O O25 0.43715(7) 0.3764(3) 0.56861(6) 0.0243(3) Uani d 1 . .
C C25 0.43003(11) 0.4982(5) 0.63560(9) 0.0289(4) Uani d 1 . .
H H25A 0.450425 0.683342 0.641563 0.043 Uiso calc 1 . .
H H25B 0.462802 0.395351 0.682707 0.043 Uiso calc 1 . .
H H25C 0.372054 0.498328 0.627883 0.043 Uiso calc 1 . .
N N3 0.36442(8) 0.5253(3) 0.23773(8) 0.0165(3) Uani d 1 . .
H H3 0.3610(12) 0.692(5) 0.2455(12) 0.020 Uiso d 1 . .
C C31 0.37213(9) 0.4317(4) 0.16774(8) 0.0158(3) Uani d 1 . .
H H31 0.340229 0.260920 0.150068 0.019 Uiso calc 1 . .
C C32 0.46177(10) 0.3789(4) 0.18265(8) 0.0173(3) Uani d 1 . .
O O32 0.52056(7) 0.5030(3) 0.22640(6) 0.0235(3) Uani d 1 . .
C C33 0.33705(10) 0.6411(4) 0.10194(9) 0.0179(3) Uani d 1 . .
H H33A 0.369066 0.810066 0.117588 0.021 Uiso calc 1 . .
H H33B 0.340708 0.573229 0.053884 0.021 Uiso calc 1 . .
C C34 0.24805(10) 0.6920(4) 0.08698(9) 0.0183(3) Uani d 1 . .
O O34 0.19207(7) 0.5396(3) 0.05273(7) 0.0262(3) Uani d 1 . .
O O35 0.24040(7) 0.9215(3) 0.11951(7) 0.0227(3) Uani d 1 . .
C C35 0.15959(11) 0.9750(5) 0.11807(12) 0.0319(4) Uani d 1 . .
H H35A 0.119401 0.996061 0.063845 0.048 Uiso calc 1 . .
H H35B 0.161673 1.140387 0.147146 0.048 Uiso calc 1 . .
H H35C 0.143100 0.824807 0.142250 0.048 Uiso calc 1 . .
O O41 0.46534(7) 0.1747(3) 0.13693(7) 0.0198(3) Uani d 1 . .
C C41 0.54548(10) 0.1292(4) 0.13817(10) 0.0208(4) Uani d 1 . .
H H41A 0.546104 -0.044984 0.112960 0.025 Uiso calc 1 . .
H H41B 0.587062 0.121432 0.192914 0.025 Uiso calc 1 . .
C C42 0.56705(10) 0.3543(4) 0.09510(9) 0.0178(3) Uani d 1 . .
O O42 0.51578(7) 0.5211(3) 0.05891(6) 0.0216(3) Uani d 1 . .
C C43 0.65291(10) 0.3610(4) 0.09916(8) 0.0182(3) Uani d 1 . .
C C44 0.67194(10) 0.5559(4) 0.05561(9) 0.0205(4) Uani d 1 . .
H H44 0.630773 0.678584 0.024158 0.025 Uiso calc 1 . .
C C45 0.71356(10) 0.1801(4) 0.14514(9) 0.0217(4) Uani d 1 . .
H H45 0.700557 0.045572 0.174190 0.026 Uiso calc 1 . .
C C46 0.75121(11) 0.5701(4) 0.05834(9) 0.0231(4) Uani d 1 . .
H H46 0.764212 0.701551 0.028446 0.028 Uiso calc 1 . .
C C47 0.79299(11) 0.1973(4) 0.14827(10) 0.0246(4) Uani d 1 . .
H H47 0.834544 0.076250 0.180023 0.030 Uiso calc 1 . .
C C48 0.81132(10) 0.3916(5) 0.10490(10) 0.0241(4) Uani d 1 . .
H H48 0.865573 0.402778 0.107059 0.029 Uiso calc 1 . .

loop_
_atom_site_aniso_label
_atom_site_aniso_U_11
_atom_site_aniso_U_22
_atom_site_aniso_U_33
_atom_site_aniso_U_12
_atom_site_aniso_U_13
_atom_site_aniso_U_23
C1A 0.068(2) 0.0176(18) 0.0219(14) 0.000(2) 0.0225(18) 0.0003(14)
C2A 0.029(3) 0.026(4) 0.026(2) 0.003(3) 0.0132(15) 0.003(2)
C3A 0.029(4) 0.026(4) 0.030(4) 0.001(3) 0.018(3) 0.008(2)
C4A 0.038(4) 0.015(2) 0.016(2) -0.001(5) 0.015(4) 0.003(2)
O4A 0.049(3) 0.0146(17) 0.0160(18) -0.003(3) 0.014(3) -0.0002(14)
O5A 0.036(5) 0.016(3) 0.025(3) -0.003(2) 0.018(4) -0.003(2)
C1B 0.067(2) 0.0182(18) 0.0208(14) -0.005(2) 0.0254(17) 0.0008(14)
C2B 0.029(3) 0.027(4) 0.029(3) 0.001(3) 0.0113(17) 0.007(3)
C3B 0.028(3) 0.021(4) 0.030(4) -0.005(2) 0.015(3) 0.006(2)
C4B 0.033(4) 0.015(2) 0.018(2) 0.001(4) 0.012(3) 0.0045(19)
O4B 0.040(3) 0.0113(16) 0.0166(18) -0.005(3) 0.013(2) -0.0007(14)
O5B 0.044(6) 0.011(2) 0.021(2) 0.005(2) 0.016(4) 0.0022(17)
C5 0.0293(8) 0.0167(9) 0.0176(7) 0.0000(8) 0.0127(6) -0.0003(7)
N1 0.0357(8) 0.0124(8) 0.0170(6) -0.0036(7) 0.0137(6) -0.0031(6)
C11 0.0205(7) 0.0154(9) 0.0142(6) -0.0015(7) 0.0094(6) -0.0012(6)
C12 0.0184(7) 0.0139(9) 0.0131(6) 0.0002(7) 0.0063(5) 0.0002(6)
O12 0.0210(6) 0.0148(7) 0.0272(6) 0.0008(5) 0.0109(5) 0.0030(5)
C13 0.0197(7) 0.0219(9) 0.0205(7) 0.0003(7) 0.0110(6) -0.0001(7)
C14 0.0153(7) 0.0205(9) 0.0196(7) -0.0035(7) 0.0054(6) -0.0002(7)
O14 0.0373(7) 0.0275(8) 0.0216(5) 0.0052(6) 0.0129(5) -0.0007(6)
C15 0.0243(8) 0.0346(12) 0.0245(8) 0.0022(9) 0.0055(6) 0.0090(9)
O15 0.0246(6) 0.0292(8) 0.0251(6) 0.0084(6) 0.0083(5) 0.0071(6)
N2 0.0177(6) 0.0113(8) 0.0195(6) -0.0010(6) 0.0083(5) 0.0005(6)
C21 0.0166(7) 0.0149(9) 0.0166(7) -0.0003(6) 0.0083(5) -0.0003(7)
C22 0.0142(7) 0.0167(10) 0.0167(7) -0.0006(7) 0.0061(6) 0.0001(7)
O22 0.0303(6) 0.0141(7) 0.0193(5) 0.0017(5) 0.0119(5) 0.0000(5)
C23 0.0195(7) 0.0188(9) 0.0169(7) 0.0024(7) 0.0072(6) 0.0002(7)
C24 0.0181(7) 0.0216(9) 0.0152(7) -0.0017(8) 0.0055(5) 0.0003(7)
O24 0.0384(7) 0.0232(8) 0.0205(5) 0.0077(6) 0.0114(5) -0.0015(6)
O25 0.0315(6) 0.0260(7) 0.0149(5) 0.0023(6) 0.0091(4) 0.0008(5)
C25 0.0366(9) 0.0360(12) 0.0160(7) -0.0002(10) 0.0127(7) -0.0015(8)
N3 0.0232(6) 0.0125(8) 0.0173(6) -0.0011(6) 0.0119(5) -0.0024(6)
C31 0.0198(7) 0.0136(9) 0.0160(6) -0.0015(6) 0.0095(5) -0.0019(6)
C32 0.0233(7) 0.0152(9) 0.0159(6) 0.0000(7) 0.0106(6) 0.0019(7)
O32 0.0214(5) 0.0270(7) 0.0217(5) -0.0035(6) 0.0085(4) -0.0061(6)
C33 0.0210(7) 0.0172(9) 0.0172(7) -0.0015(7) 0.0096(6) 0.0004(7)
C34 0.0227(8) 0.0181(9) 0.0143(6) -0.0004(7) 0.0078(6) 0.0029(7)
O34 0.0236(6) 0.0286(8) 0.0235(5) -0.0072(6) 0.0066(5) -0.0050(6)
O35 0.0214(6) 0.0189(7) 0.0319(6) -0.0008(5) 0.0151(5) -0.0021(6)
C35 0.0280(9) 0.0298(12) 0.0474(10) 0.0047(9) 0.0249(8) 0.0057(10)
O41 0.0218(5) 0.0169(7) 0.0252(5) -0.0009(5) 0.0142(4) -0.0043(5)
C41 0.0224(8) 0.0177(10) 0.0279(8) 0.0014(7) 0.0159(7) 0.0001(7)
C42 0.0242(7) 0.0147(9) 0.0162(6) -0.0011(7) 0.0102(6) -0.0049(7)
O42 0.0246(6) 0.0195(7) 0.0221(5) 0.0029(5) 0.0107(4) 0.0010(5)
C43 0.0236(8) 0.0164(9) 0.0163(6) -0.0018(7) 0.0098(6) -0.0030(7)
C44 0.0251(8) 0.0188(10) 0.0181(7) -0.0009(7) 0.0094(6) -0.0017(7)
C45 0.0268(8) 0.0195(10) 0.0215(7) 0.0007(8) 0.0126(6) 0.0009(7)
C46 0.0298(8) 0.0219(10) 0.0216(7) -0.0063(8) 0.0145(7) -0.0031(7)
C47 0.0236(8) 0.0240(10) 0.0255(8) 0.0014(8) 0.0093(6) -0.0014(8)
C48 0.0225(8) 0.0275(10) 0.0249(8) -0.0052(8) 0.0123(6) -0.0063(8)

loop_
_atom_type_symbol
_atom_type_description
_atom_type_scat_dispersion_real
_atom_type_scat_dispersion_imag
_atom_type_scat_source
C C 0.0181 0.0091 'International Tables Vol C Tables 4.2.6.8 and 6.1.1.4'
H H 0.0000 0.0000 'International Tables Vol C Tables 4.2.6.8 and 6.1.1.4'
N N 0.0311 0.0180 'International Tables Vol C Tables 4.2.6.8 and 6.1.1.4'
O O 0.0492 0.0322 'International Tables Vol C Tables 4.2.6.8 and 6.1.1.4'

loop_
_geom_angle_atom_site_label_1
_geom_angle_atom_site_label_2
_geom_angle_atom_site_label_3
_geom_angle
C4A C1A H1A1 109.5
C4A C1A H1A2 109.5
H1A1 C1A H1A2 109.5
C4A C1A H1A3 109.5
H1A1 C1A H1A3 109.5
H1A2 C1A H1A3 109.5
C4A C2A H2A1 109.5
C4A C2A H2A2 109.5
H2A1 C2A H2A2 109.5
C4A C2A H2A3 109.5
H2A1 C2A H2A3 109.5
H2A2 C2A H2A3 109.5
C4A C3A H3A1 109.5
C4A C3A H3A2 109.5
H3A1 C3A H3A2 109.5
C4A C3A H3A3 109.5
H3A1 C3A H3A3 109.5
H3A2 C3A H3A3 109.5
O4A C4A C2A 110.1(7)
O4A C4A C3A 110.1(6)
C2A C4A C3A 114.2(9)
O4A C4A C1A 101.5(8)
C2A C4A C1A 109.8(6)
C3A C4A C1A 110.5(7)
C5 O4A C4A 119.1(7)
C4B C1B H1B1 109.5
C4B C1B H1B2 109.5
H1B1 C1B H1B2 109.5
C4B C1B H1B3 109.5
H1B1 C1B H1B3 109.5
H1B2 C1B H1B3 109.5
C4B C2B H2B1 109.5
C4B C2B H2B2 109.5
H2B1 C2B H2B2 109.5
C4B C2B H2B3 109.5
H2B1 C2B H2B3 109.5
H2B2 C2B H2B3 109.5
C4B C3B H3B1 109.5
C4B C3B H3B2 109.5
H3B1 C3B H3B2 109.5
C4B C3B H3B3 109.5
H3B1 C3B H3B3 109.5
H3B2 C3B H3B3 109.5
O4B C4B C2B 108.5(6)
O4B C4B C3B 111.0(7)
C2B C4B C3B 114.2(10)
O4B C4B C1B 102.7(8)
C2B C4B C1B 110.1(7)
C3B C4B C1B 109.8(6)
C5 O4B C4B 120.0(7)
O5A C5 N1 125.0(11)
O5B C5 N1 124.0(11)
O5B C5 O4B 124.9(11)
N1 C5 O4B 111.0(4)
O5A C5 O4A 125.8(12)
N1 C5 O4A 109.2(4)
C5 N1 C11 123.55(15)
C5 N1 H1 120.9(16)
C11 N1 H1 115.6(16)
N1 C11 C13 109.09(13)
N1 C11 C12 107.42(12)
C13 C11 C12 110.52(13)
N1 C11 H11 109.9
C13 C11 H11 109.9
C12 C11 H11 109.9
O12 C12 N2 124.40(16)
O12 C12 C11 121.54(15)
N2 C12 C11 113.98(15)
C14 C13 C11 112.88(13)
C14 C13 H13A 109.0
C11 C13 H13A 109.0
C14 C13 H13B 109.0
C11 C13 H13B 109.0
H13A C13 H13B 107.8
O14 C14 O15 124.62(15)
O14 C14 C13 125.16(17)
O15 C14 C13 110.21(15)
O15 C15 H15A 109.5
O15 C15 H15B 109.5
H15A C15 H15B 109.5
O15 C15 H15C 109.5
H15A C15 H15C 109.5
H15B C15 H15C 109.5
C14 O15 C15 117.30(14)
C12 N2 C21 121.62(16)
C12 N2 H2 121.7(14)
C21 N2 H2 116.7(13)
N2 C21 C22 108.90(13)
N2 C21 C23 110.44(13)
C22 C21 C23 109.98(13)
N2 C21 H21 109.2
C22 C21 H21 109.2
C23 C21 H21 109.2
O22 C22 N3 123.09(15)
O22 C22 C21 121.80(15)
N3 C22 C21 115.11(16)
C24 C23 C21 110.43(14)
C24 C23 H23A 109.6
C21 C23 H23A 109.6
C24 C23 H23B 109.6
C21 C23 H23B 109.6
H23A C23 H23B 108.1
O24 C24 O25 123.78(15)
O24 C24 C23 125.39(15)
O25 C24 C23 110.82(16)
C24 O25 C25 114.48(15)
O25 C25 H25A 109.5
O25 C25 H25B 109.5
H25A C25 H25B 109.5
O25 C25 H25C 109.5
H25A C25 H25C 109.5
H25B C25 H25C 109.5
C22 N3 C31 119.51(15)
C22 N3 H3 119.8(14)
C31 N3 H3 120.7(14)
N3 C31 C32 111.65(12)
N3 C31 C33 110.54(14)
C32 C31 C33 108.24(12)
N3 C31 H31 108.8
C32 C31 H31 108.8
C33 C31 H31 108.8
O32 C32 O41 124.59(15)
O32 C32 C31 125.98(16)
O41 C32 C31 109.40(13)
C34 C33 C31 108.13(12)
C34 C33 H33A 110.1
C31 C33 H33A 110.1
C34 C33 H33B 110.1
C31 C33 H33B 110.1
H33A C33 H33B 108.4
O34 C34 O35 124.64(15)
O34 C34 C33 124.45(17)
O35 C34 C33 110.85(14)
C34 O35 C35 115.91(15)
O35 C35 H35A 109.5
O35 C35 H35B 109.5
H35A C35 H35B 109.5
O35 C35 H35C 109.5
H35A C35 H35C 109.5
H35B C35 H35C 109.5
C32 O41 C41 114.52(13)
O41 C41 C42 109.92(14)
O41 C41 H41A 109.7
C42 C41 H41A 109.7
O41 C41 H41B 109.7
C42 C41 H41B 109.7
H41A C41 H41B 108.2
O42 C42 C43 121.93(16)
O42 C42 C41 120.44(15)
C43 C42 C41 117.63(15)
C44 C43 C45 119.89(15)
C44 C43 C42 118.18(15)
C45 C43 C42 121.93(16)
C46 C44 C43 119.93(16)
C46 C44 H44 120.0
C43 C44 H44 120.0
C47 C45 C43 119.89(17)
C47 C45 H45 120.1
C43 C45 H45 120.1
C48 C46 C44 119.78(17)
C48 C46 H46 120.1
C44 C46 H46 120.1
C48 C47 C45 119.80(17)
C48 C47 H47 120.1
C45 C47 H47 120.1
C47 C48 C46 120.71(16)
C47 C48 H48 119.6
C46 C48 H48 119.6

loop_
_geom_bond_atom_site_label_1
_geom_bond_atom_site_label_2
_geom_bond_distance
C1A C4A 1.532(11)
C1A H1A1 0.9800
C1A H1A2 0.9800
C1A H1A3 0.9800
C2A C4A 1.521(10)
C2A H2A1 0.9800
C2A H2A2 0.9800
C2A H2A3 0.9800
C3A C4A 1.521(10)
C3A H3A1 0.9800
C3A H3A2 0.9800
C3A H3A3 0.9800
C4A O4A 1.473(13)
O4A C5 1.387(7)
O5A C5 1.212(9)
C1B C4B 1.527(11)
C1B H1B1 0.9800
C1B H1B2 0.9800
C1B H1B3 0.9800
C2B C4B 1.523(10)
C2B H2B1 0.9800
C2B H2B2 0.9800
C2B H2B3 0.9800
C3B C4B 1.529(10)
C3B H3B1 0.9800
C3B H3B2 0.9800
C3B H3B3 0.9800
C4B O4B 1.484(13)
O4B C5 1.348(7)
O5B C5 1.216(9)
C5 N1 1.335(2)
N1 C11 1.4563(18)
N1 H1 0.80(3)
C11 C13 1.526(2)
C11 C12 1.536(2)
C11 H11 1.0000
C12 O12 1.222(2)
C12 N2 1.352(2)
C13 C14 1.506(2)
C13 H13A 0.9900
C13 H13B 0.9900
C14 O14 1.198(2)
C14 O15 1.344(2)
C15 O15 1.447(2)
C15 H15A 0.9800
C15 H15B 0.9800
C15 H15C 0.9800
N2 C21 1.4586(19)
N2 H2 0.89(3)
C21 C22 1.526(2)
C21 C23 1.527(2)
C21 H21 1.0000
C22 O22 1.227(2)
C22 N3 1.347(2)
C23 C24 1.509(2)
C23 H23A 0.9900
C23 H23B 0.9900
C24 O24 1.196(2)
C24 O25 1.345(2)
O25 C25 1.447(2)
C25 H25A 0.9800
C25 H25B 0.9800
C25 H25C 0.9800
N3 C31 1.4522(19)
N3 H3 0.85(3)
C31 C32 1.523(2)
C31 C33 1.539(2)
C31 H31 1.0000
C32 O32 1.202(2)
C32 O41 1.348(2)
C33 C34 1.510(2)
C33 H33A 0.9900
C33 H33B 0.9900
C34 O34 1.206(2)
C34 O35 1.328(2)
O35 C35 1.450(2)
C35 H35A 0.9800
C35 H35B 0.9800
C35 H35C 0.9800
O41 C41 1.4329(19)
C41 C42 1.520(2)
C41 H41A 0.9900
C41 H41B 0.9900
C42 O42 1.214(2)
C42 C43 1.497(2)
C43 C44 1.397(2)
C43 C45 1.398(2)
C44 C46 1.390(2)
C44 H44 0.9500
C45 C47 1.391(2)
C45 H45 0.9500
C46 C48 1.389(3)
C46 H46 0.9500
C47 C48 1.386(3)
C47 H47 0.9500
C48 H48 0.9500

loop_
_geom_hbond_atom_site_label_D
_geom_hbond_atom_site_label_H
_geom_hbond_atom_site_label_A
_geom_hbond_site_symmetry_A
_geom_hbond_distance_DH
_geom_hbond_distance_HA
_geom_hbond_distance_DA
_geom_hbond_angle_DHA
_geom_hbond_publ_flag
N1 H1 O5A 1_565 0.80(3) 2.13(3) 2.867(11) 154(2) y
N1 H1 O5B 1_565 0.80(3) 2.04(3) 2.800(10) 158(2) y
N2 H2 O12 1_545 0.89(3) 2.22(3) 3.066(2) 159.5(18) y
N3 H3 O22 1_565 0.85(2) 2.16(2) 2.995(2) 170.1(19) y
C2A H2A1 O4A 1_545 0.98 2.56 3.290(12) 131 y
C13 H13B O5A 1_565 0.99 2.48 3.300(18) 140 y
C13 H13B O5B 1_565 0.99 2.55 3.345(17) 137 y
C15 H15B O34 2_555 0.98 2.36 3.155(2) 138 y
C25 H25B O32 2_646 0.98 2.53 3.419(2) 151 y
C31 H31 O35 1_545 1.00 2.34 3.319(2) 164 y
C33 H33A O41 1_565 0.99 2.42 3.385(2) 165 y
C41 H41A O42 1_545 0.99 2.35 3.319(2) 165 y
C46 H46 O34 2_655 0.95 2.59 3.543(3) 176 y

loop_
_geom_torsion_atom_site_label_1
_geom_torsion_atom_site_label_2
_geom_torsion_atom_site_label_3
_geom_torsion_atom_site_label_4
_geom_torsion
C2A C4A O4A C5 67.6(7)
C3A C4A O4A C5 -59.1(8)
C1A C4A O4A C5 -176.2(4)
C2B C4B O4B C5 61.7(8)
C3B C4B O4B C5 -64.5(8)
C1B C4B O4B C5 178.2(4)
C4B O4B C5 O5B 11.0(10)
C4B O4B C5 N1 -172.8(4)
C4A O4A C5 O5A 1.2(10)
C4A O4A C5 N1 -177.4(4)
O5A C5 N1 C11 -9.4(9)
O5B C5 N1 C11 8.3(9)
O4B C5 N1 C11 -167.9(2)
O4A C5 N1 C11 169.2(3)
C5 N1 C11 C13 117.68(19)
C5 N1 C11 C12 -122.49(17)
N1 C11 C12 O12 -90.42(18)
C13 C11 C12 O12 28.5(2)
N1 C11 C12 N2 86.49(17)
C13 C11 C12 N2 -154.60(13)
N1 C11 C13 C14 172.69(15)
C12 C11 C13 C14 54.80(19)
C11 C13 C14 O14 22.9(3)
C11 C13 C14 O15 -158.40(14)
O14 C14 O15 C15 -1.8(3)
C13 C14 O15 C15 179.47(15)
O12 C12 N2 C21 8.2(2)
C11 C12 N2 C21 -168.62(12)
C12 N2 C21 C22 -116.98(16)
C12 N2 C21 C23 122.15(16)
N2 C21 C22 O22 -66.5(2)
C23 C21 C22 O22 54.6(2)
N2 C21 C22 N3 112.58(16)
C23 C21 C22 N3 -126.27(15)
N2 C21 C23 C24 -66.56(19)
C22 C21 C23 C24 173.22(14)
C21 C23 C24 O24 -22.5(2)
C21 C23 C24 O25 158.28(14)
O24 C24 O25 C25 1.0(2)
C23 C24 O25 C25 -179.82(14)
O22 C22 N3 C31 5.2(2)
C21 C22 N3 C31 -173.95(13)
C22 N3 C31 C32 -84.60(18)
C22 N3 C31 C33 154.84(14)
N3 C31 C32 O32 -34.3(2)
C33 C31 C32 O32 87.64(19)
N3 C31 C32 O41 147.76(14)
C33 C31 C32 O41 -90.35(16)
N3 C31 C33 C34 -57.72(17)
C32 C31 C33 C34 179.70(14)
C31 C33 C34 O34 -75.17(19)
C31 C33 C34 O35 102.17(16)
O34 C34 O35 C35 5.2(2)
C33 C34 O35 C35 -172.12(14)
O32 C32 O41 C41 -5.8(2)
C31 C32 O41 C41 172.21(13)
C32 O41 C41 C42 -71.55(17)
O41 C41 C42 O42 -7.9(2)
O41 C41 C42 C43 172.15(13)
O42 C42 C43 C44 -4.2(2)
C41 C42 C43 C44 175.78(15)
O42 C42 C43 C45 175.55(16)
C41 C42 C43 C45 -4.5(2)
C45 C43 C44 C46 -0.3(3)
C42 C43 C44 C46 179.46(15)
C44 C43 C45 C47 1.0(3)
C42 C43 C45 C47 -178.75(16)
C43 C44 C46 C48 -0.5(3)
C43 C45 C47 C48 -0.9(3)
C45 C47 C48 C46 0.1(3)
C44 C46 C48 C47 0.6(3)

_cod_database_fobs_code 2242897
